data_4132518
loop_
_publ_author_name
'Somerville, Rosie J.'
'Hale, Lillian V. A.'
'G\'omez-Bengoa, Enrique'
'Bur\'es, Jordi'
'Martin, Ruben'

_publ_section_title
;
 Intermediacy of Ni-Ni Species in sp<sup>2</sup> C-O Bond Cleavage of Aryl
 Esters: Relevance in Catalytic C-Si Bond Formation.
;
_journal_issue 28
_journal_name_full 'Journal of the American Chemical Society'
_journal_page_first 8771
_journal_page_last 8780
_journal_paper_doi 10.1021/jacs.8b04479
_journal_volume 140
_journal_year 2018
_chemical_formula_sum 'C56 H102 Ni2 O8 P2'
_chemical_formula_weight 1082.73
_space_group_IT_number 2
_space_group_name_Hall '-P 1'
_space_group_name_H-M_alt 'P -1'
_symmetry_cell_setting triclinic
_symmetry_space_group_name_H-M 'P -1'
_atom_sites_solution_hydrogens geom
_audit_creation_method SHELXL-2014/7
_cell_angle_alpha 67.3623(9)
_cell_angle_beta 76.2290(10)
_cell_angle_gamma 70.3121(11)
_cell_formula_units_Z 1
_cell_length_a 10.9948(5)
_cell_length_b 11.8656(5)
_cell_length_c 12.9686(6)
_cell_measurement_reflns_used 9479
_cell_measurement_temperature 100(2)
_cell_measurement_theta_max 33.76
_cell_measurement_theta_min 2.78
_cell_volume 1458.77(11)
_computing_cell_refinement 'Bruker APEX2 v2011.4-0'
_computing_data_collection 'Bruker APEX2 v2011.4-0'
_computing_data_reduction 'Bruker SAINT V7.60A'
_computing_molecular_graphics 'Bruker SHELXTL'
_computing_publication_material 'Bruker SHELXTL'
_computing_structure_refinement 'SHELXL-2014 (Sheldrick, 2014)'
_computing_structure_solution Sir2011
_diffrn_ambient_temperature 100(2)
_diffrn_detector_area_resol_mean 512
_diffrn_detector_type '4K CCD area detector APEX II'
_diffrn_measured_fraction_theta_full 0.981
_diffrn_measured_fraction_theta_max 0.893
_diffrn_measurement_device_type 'APEX DUO Kappa 4-axis goniometer'
_diffrn_measurement_method
;
 Fullsphere data collection, phi and omega scans
;
_diffrn_measurement_specimen_support 'magnetic support with MicroMount'
_diffrn_radiation_monochromator 'Quazar MX Multilayer Optics'
_diffrn_radiation_type MoK\a
_diffrn_radiation_wavelength 0.71073
_diffrn_reflns_av_R_equivalents 0.0199
_diffrn_reflns_av_unetI/netI 0.0319
_diffrn_reflns_Laue_measured_fraction_full 0.981
_diffrn_reflns_Laue_measured_fraction_max 0.893
_diffrn_reflns_limit_h_max 16
_diffrn_reflns_limit_h_min -12
_diffrn_reflns_limit_k_max 18
_diffrn_reflns_limit_k_min -17
_diffrn_reflns_limit_l_max 20
_diffrn_reflns_limit_l_min -20
_diffrn_reflns_number 19035
_diffrn_reflns_point_group_measured_fraction_full 0.981
_diffrn_reflns_point_group_measured_fraction_max 0.893
_diffrn_reflns_theta_full 25.242
_diffrn_reflns_theta_max 33.814
_diffrn_reflns_theta_min 1.715
_diffrn_source 'Microfocus source E025 IuS'
_diffrn_source_current 0.6
_diffrn_source_power 50
_diffrn_source_size '0.2 mm x 0.2 mm fine focus'
_diffrn_source_type 'Bruker APEX DUO'
_exptl_absorpt_coefficient_mu 0.749
_exptl_absorpt_correction_T_max 0.865
_exptl_absorpt_correction_T_min 0.754
_exptl_absorpt_correction_type empirical
_exptl_absorpt_process_details
; 
 SADABS Version 2008/1 Bruker-Nonius
 Blessing, Acta Cryst. (1995) A51 33-38
;
_exptl_crystal_colour green
_exptl_crystal_density_diffrn 1.232
_exptl_crystal_description block
_exptl_crystal_F_000 588
_exptl_crystal_size_max 0.40
_exptl_crystal_size_mid 0.30
_exptl_crystal_size_min 0.20
_refine_diff_density_max 0.657
_refine_diff_density_min -0.331
_refine_diff_density_rms 0.057
_refine_ls_extinction_method none
_refine_ls_goodness_of_fit_ref 1.025
_refine_ls_hydrogen_treatment constr
_refine_ls_matrix_type full
_refine_ls_number_parameters 362
_refine_ls_number_reflns 10496
_refine_ls_number_restraints 189
_refine_ls_restrained_S_all 1.019
_refine_ls_R_factor_all 0.0337
_refine_ls_R_factor_gt 0.0283
_refine_ls_shift/su_max 0.004
_refine_ls_shift/su_mean 0.000
_refine_ls_structure_factor_coef Fsqd
_refine_ls_weighting_details 'w=1/[\s^2^(Fo^2^)+(0.0351P)^2^+0.3119P] where P=(Fo^2^+2Fc^2^)/3'
_refine_ls_weighting_scheme calc
_refine_ls_wR_factor_gt 0.0702
_refine_ls_wR_factor_ref 0.0728
_reflns_Friedel_coverage 0.000
_reflns_number_gt 9346
_reflns_number_total 10496
_reflns_threshold_expression 'I > 2\s(I)'
_cod_data_source_file ja8b04479_si_002.cif
_cod_data_source_block mo_RJS272_0m
_cod_depositor_comments
;
The following automatic conversions were performed:

data item '_symmetry_cell_setting' value 'Triclinic' was changed to
'triclinic' in accordance with the
/home/saulius/struct/COD-crude-data/automatic-downloads/DataCite-retrospective/ACS/depositions/lib/dictionaries/cif_core.dic
dictionary named 'cif_core.dic' version 2.4.2 last updated on
2011-04-26.

Automatic conversion script
Id: cif_fix_values 6909 2019-04-08 15:41:33Z antanas 
;
_cod_original_sg_symbol_H-M P-1
_cod_database_code 4132518
_shelx_shelxl_version_number 2014/7
_shelx_space_group_comment
;
The symmetry employed for this shelxl refinement is uniquely defined
by the following loop, which should always be used as a source of
symmetry information in preference to the above space-group names.
They are only intended as comments.
;
_shelx_estimated_absorpt_t_min 0.754
_shelx_estimated_absorpt_t_max 0.865

loop_
_space_group_symop_operation_xyz
'x, y, z'
'-x, -y, -z'

loop_
_atom_site_label
_atom_site_type_symbol
_atom_site_fract_x
_atom_site_fract_y
_atom_site_fract_z
_atom_site_U_iso_or_equiv
_atom_site_adp_type
_atom_site_occupancy
_atom_site_site_symmetry_order
_atom_site_calc_flag
_atom_site_refinement_flags_posn
_atom_site_refinement_flags_adp
_atom_site_refinement_flags_occupancy
_atom_site_disorder_assembly
_atom_site_disorder_group
Ni1 Ni 0.42741(2) 0.46462(2) 0.60252(2) 0.00889(3) Uani 1 1 d . . . . .
P1 P 0.31319(2) 0.37709(2) 0.78086(2) 0.00888(5) Uani 1 1 d . . . . .
O1 O 0.5654(14) 0.2980(12) 0.6183(11) 0.0156(12) Uani 0.5 1 d D U P A 1
O2 O 0.6844(13) 0.3596(9) 0.4524(9) 0.0225(17) Uani 0.5 1 d D U P A 1
O3 O 0.33463(8) 0.42000(8) 0.51450(6) 0.01963(16) Uani 1 1 d . . . . .
O4 O 0.45762(8) 0.47009(8) 0.34840(6) 0.01877(15) Uani 1 1 d . . . . .
C1 C 0.21282(9) 0.28440(9) 0.77051(7) 0.01156(16) Uani 1 1 d . . . . .
H1 H 0.1585 0.3421 0.7086 0.014 Uiso 1 1 calc R U . . .
C2 C 0.29658(10) 0.16967(10) 0.73392(8) 0.01436(17) Uani 1 1 d . . . . .
H2A H 0.3563 0.1981 0.6651 0.017 Uiso 1 1 calc R U . . .
H2B H 0.3500 0.1074 0.7940 0.017 Uiso 1 1 calc R U . . .
C3 C 0.21037(11) 0.10625(10) 0.71071(8) 0.01818(19) Uani 1 1 d . . . . .
H3A H 0.1653 0.1655 0.6445 0.022 Uiso 1 1 calc R U . . .
H3B H 0.2659 0.0296 0.6923 0.022 Uiso 1 1 calc R U . . .
C4 C 0.10919(11) 0.06844(11) 0.81116(9) 0.0206(2) Uani 1 1 d . . . . .
H4A H 0.1538 -0.0002 0.8741 0.025 Uiso 1 1 calc R U . . .
H4B H 0.0507 0.0354 0.7899 0.025 Uiso 1 1 calc R U . . .
C5 C 0.02863(11) 0.18121(11) 0.84982(10) 0.0218(2) Uani 1 1 d . . . . .
H5A H -0.0313 0.1525 0.9184 0.026 Uiso 1 1 calc R U . . .
H5B H -0.0245 0.2456 0.7903 0.026 Uiso 1 1 calc R U . . .
C6 C 0.11700(10) 0.24089(10) 0.87500(8) 0.01691(18) Uani 1 1 d . . . . .
H6A H 0.1661 0.1781 0.9377 0.020 Uiso 1 1 calc R U . . .
H6B H 0.0631 0.3146 0.8986 0.020 Uiso 1 1 calc R U . . .
C7 C 0.41475(9) 0.26730(9) 0.89551(7) 0.01176(16) Uani 1 1 d . . . . .
H7 H 0.4363 0.1807 0.8901 0.014 Uiso 1 1 calc R U . . .
C8 C 0.54530(9) 0.29686(10) 0.87827(7) 0.01526(18) Uani 1 1 d . . . . .
H8A H 0.5907 0.2972 0.8025 0.018 Uiso 1 1 calc R U . . .
H8B H 0.5290 0.3824 0.8824 0.018 Uiso 1 1 calc R U . . .
C9 C 0.63219(10) 0.19873(11) 0.96748(8) 0.0185(2) Uani 1 1 d . . . . .
H9A H 0.6552 0.1144 0.9587 0.022 Uiso 1 1 calc R U . . .
H9B H 0.7138 0.2223 0.9561 0.022 Uiso 1 1 calc R U . . .
C10 C 0.56369(10) 0.19095(11) 1.08602(8) 0.01742(19) Uani 1 1 d . . . . .
H10A H 0.5472 0.2731 1.0972 0.021 Uiso 1 1 calc R U . . .
H10B H 0.6203 0.1245 1.1420 0.021 Uiso 1 1 calc R U . . .
C11 C 0.43481(10) 0.15960(10) 1.10362(8) 0.01746(19) Uani 1 1 d . . . . .
H11A H 0.4522 0.0744 1.0984 0.021 Uiso 1 1 calc R U . . .
H11B H 0.3899 0.1577 1.1799 0.021 Uiso 1 1 calc R U . . .
C12 C 0.34678(9) 0.25756(10) 1.01583(7) 0.01459(17) Uani 1 1 d . . . . .
H12A H 0.3232 0.3415 1.0254 0.018 Uiso 1 1 calc R U . . .
H12B H 0.2655 0.2332 1.0275 0.018 Uiso 1 1 calc R U . . .
C13 C 0.19542(9) 0.49968(9) 0.83682(7) 0.01113(16) Uani 1 1 d . . . . .
H13 H 0.1596 0.4561 0.9153 0.013 Uiso 1 1 calc R U . . .
C14 C 0.08118(9) 0.57307(9) 0.76658(7) 0.01246(16) Uani 1 1 d . . . . .
H14A H 0.1147 0.6148 0.6877 0.015 Uiso 1 1 calc R U . . .
H14B H 0.0366 0.5131 0.7666 0.015 Uiso 1 1 calc R U . . .
C15 C -0.01599(9) 0.67341(10) 0.81461(8) 0.01563(18) Uani 1 1 d . . . . .
H15A H -0.0858 0.7226 0.7655 0.019 Uiso 1 1 calc R U . . .
H15B H -0.0566 0.6305 0.8902 0.019 Uiso 1 1 calc R U . . .
C16 C 0.04842(10) 0.76394(10) 0.82368(9) 0.01758(19) Uani 1 1 d . . . . .
H16A H -0.0160 0.8221 0.8613 0.021 Uiso 1 1 calc R U . . .
H16B H 0.0780 0.8159 0.7472 0.021 Uiso 1 1 calc R U . . .
C17 C 0.16475(10) 0.69158(10) 0.89048(9) 0.01777(19) Uani 1 1 d . . . . .
H17A H 0.1334 0.6490 0.9698 0.021 Uiso 1 1 calc R U . . .
H17B H 0.2088 0.7524 0.8895 0.021 Uiso 1 1 calc R U . . .
C18 C 0.26262(9) 0.59196(10) 0.84154(8) 0.01436(17) Uani 1 1 d . . . . .
H18A H 0.3342 0.5440 0.8889 0.017 Uiso 1 1 calc R U . . .
H18B H 0.3006 0.6349 0.7648 0.017 Uiso 1 1 calc R U . . .
C19 C 0.663(2) 0.2794(13) 0.5467(12) 0.0113(5) Uani 0.5 1 d D U P A 1
C20 C 0.7575(18) 0.1459(11) 0.5728(7) 0.0163(15) Uani 0.5 1 d D U P A 1
C21 C 0.7302(9) 0.0656(7) 0.6957(5) 0.0316(13) Uani 0.5 1 d D U P A 1
H21A H 0.6406 0.0595 0.7110 0.047 Uiso 0.5 1 calc R U P A 1
H21B H 0.7420 0.1055 0.7449 0.047 Uiso 0.5 1 calc R U P A 1
H21C H 0.7907 -0.0196 0.7100 0.047 Uiso 0.5 1 calc R U P A 1
C22 C 0.7411(10) 0.0833(10) 0.4958(7) 0.0250(11) Uani 0.5 1 d D U P A 1
H22A H 0.6516 0.0771 0.5102 0.038 Uiso 0.5 1 calc R U P A 1
H22B H 0.8017 -0.0019 0.5109 0.038 Uiso 0.5 1 calc R U P A 1
H22C H 0.7596 0.1345 0.4171 0.038 Uiso 0.5 1 calc R U P A 1
C23 C 0.8965(12) 0.1592(13) 0.5500(11) 0.0288(19) Uani 0.5 1 d D U P A 1
H23A H 0.9586 0.0747 0.5678 0.043 Uiso 0.5 1 calc R U P A 1
H23B H 0.9043 0.2035 0.5971 0.043 Uiso 0.5 1 calc R U P A 1
H23C H 0.9153 0.2078 0.4705 0.043 Uiso 0.5 1 calc R U P A 1
O1' O 0.5741(14) 0.3066(13) 0.6104(11) 0.0172(14) Uani 0.5 1 d D U P A 2
O2' O 0.6953(12) 0.3545(8) 0.4437(8) 0.0140(8) Uani 0.5 1 d D U P A 2
C19' C 0.671(2) 0.2803(13) 0.5407(12) 0.0113(5) Uani 0.5 1 d D U P A 2
C20' C 0.7676(18) 0.1486(11) 0.5778(7) 0.0163(15) Uani 0.5 1 d D U P A 2
C21' C 0.7491(9) 0.0850(8) 0.7055(5) 0.0316(13) Uani 0.5 1 d D U P A 2
H21D H 0.8034 -0.0031 0.7256 0.047 Uiso 0.5 1 calc R U P A 2
H21E H 0.6574 0.0863 0.7312 0.047 Uiso 0.5 1 calc R U P A 2
H21F H 0.7746 0.1310 0.7417 0.047 Uiso 0.5 1 calc R U P A 2
C22' C 0.9070(11) 0.1570(13) 0.5394(10) 0.0194(11) Uani 0.5 1 d D U P A 2
H22D H 0.9210 0.2178 0.5663 0.029 Uiso 0.5 1 calc R U P A 2
H22E H 0.9228 0.1853 0.4569 0.029 Uiso 0.5 1 calc R U P A 2
H22F H 0.9670 0.0732 0.5701 0.029 Uiso 0.5 1 calc R U P A 2
C23' C 0.7374(12) 0.0705(11) 0.5204(7) 0.0352(17) Uani 0.5 1 d D U P A 2
H23D H 0.7464 0.1129 0.4386 0.053 Uiso 0.5 1 calc R U P A 2
H23E H 0.6482 0.0634 0.5473 0.053 Uiso 0.5 1 calc R U P A 2
H23F H 0.7985 -0.0146 0.5388 0.053 Uiso 0.5 1 calc R U P A 2
C24 C 0.36435(9) 0.42992(9) 0.41204(7) 0.01153(16) Uani 1 1 d . . . . .
C25 C 0.28322(10) 0.38440(10) 0.36303(7) 0.01543(18) Uani 1 1 d . . . . .
C26 C 0.34562(14) 0.24130(12) 0.38854(10) 0.0259(2) Uani 1 1 d . . . . .
H26A H 0.4355 0.2266 0.3515 0.039 Uiso 1 1 calc R U . . .
H26B H 0.2960 0.2068 0.3603 0.039 Uiso 1 1 calc R U . . .
H26C H 0.3452 0.1991 0.4701 0.039 Uiso 1 1 calc R U . . .
C27 C 0.28642(12) 0.45128(12) 0.23541(8) 0.0219(2) Uani 1 1 d . . . . .
H27A H 0.2513 0.5432 0.2192 0.033 Uiso 1 1 calc R U . . .
H27B H 0.2335 0.4210 0.2062 0.033 Uiso 1 1 calc R U . . .
H27C H 0.3764 0.4324 0.1992 0.033 Uiso 1 1 calc R U . . .
C28 C 0.14249(11) 0.40891(14) 0.41990(9) 0.0249(2) Uani 1 1 d . . . . .
H28A H 0.1415 0.3702 0.5018 0.037 Uiso 1 1 calc R U . . .
H28B H 0.0935 0.3716 0.3939 0.037 Uiso 1 1 calc R U . . .
H28C H 0.1023 0.5006 0.4005 0.037 Uiso 1 1 calc R U . . .

loop_
_atom_site_aniso_label
_atom_site_aniso_U_11
_atom_site_aniso_U_22
_atom_site_aniso_U_33
_atom_site_aniso_U_23
_atom_site_aniso_U_13
_atom_site_aniso_U_12
Ni1 0.00849(5) 0.00968(6) 0.00839(5) -0.00282(4) -0.00105(3) -0.00259(4)
P1 0.00839(10) 0.00918(10) 0.00882(8) -0.00289(7) -0.00110(7) -0.00221(8)
O1 0.0119(15) 0.014(2) 0.0132(19) -0.0038(18) 0.0062(11) 0.0002(17)
O2 0.017(2) 0.0171(19) 0.019(2) -0.0031(13) 0.0075(14) 0.0033(12)
O3 0.0219(4) 0.0326(5) 0.0117(3) -0.0080(3) -0.0012(3) -0.0162(3)
O4 0.0186(3) 0.0293(4) 0.0157(3) -0.0099(3) 0.0018(3) -0.0154(3)
C1 0.0109(4) 0.0108(4) 0.0135(3) -0.0040(3) -0.0013(3) -0.0037(3)
C2 0.0157(4) 0.0122(4) 0.0165(4) -0.0063(3) -0.0010(3) -0.0044(3)
C3 0.0230(5) 0.0145(5) 0.0207(4) -0.0068(4) -0.0052(4) -0.0069(4)
C4 0.0209(5) 0.0159(5) 0.0280(5) -0.0059(4) -0.0035(4) -0.0101(4)
C5 0.0154(5) 0.0206(5) 0.0323(5) -0.0097(4) 0.0006(4) -0.0097(4)
C6 0.0153(4) 0.0172(5) 0.0199(4) -0.0076(3) 0.0037(3) -0.0088(4)
C7 0.0116(4) 0.0127(4) 0.0101(3) -0.0031(3) -0.0027(3) -0.0022(3)
C8 0.0113(4) 0.0203(5) 0.0122(3) -0.0025(3) -0.0026(3) -0.0044(4)
C9 0.0135(4) 0.0236(5) 0.0156(4) -0.0044(4) -0.0053(3) -0.0017(4)
C10 0.0177(4) 0.0197(5) 0.0134(4) -0.0037(3) -0.0058(3) -0.0028(4)
C11 0.0197(5) 0.0184(5) 0.0112(3) 0.0000(3) -0.0040(3) -0.0057(4)
C12 0.0137(4) 0.0180(5) 0.0101(3) -0.0027(3) -0.0018(3) -0.0041(3)
C13 0.0104(4) 0.0120(4) 0.0110(3) -0.0048(3) -0.0006(3) -0.0026(3)
C14 0.0109(4) 0.0124(4) 0.0148(3) -0.0055(3) -0.0027(3) -0.0021(3)
C15 0.0111(4) 0.0143(4) 0.0209(4) -0.0077(3) -0.0020(3) -0.0006(3)
C16 0.0169(4) 0.0131(5) 0.0239(4) -0.0094(4) -0.0021(3) -0.0020(4)
C17 0.0168(4) 0.0182(5) 0.0235(4) -0.0137(4) -0.0019(3) -0.0038(4)
C18 0.0123(4) 0.0157(5) 0.0185(4) -0.0094(3) -0.0017(3) -0.0040(3)
C19 0.0099(18) 0.0101(4) 0.0128(11) -0.0036(5) -0.0004(6) -0.0022(7)
C20 0.013(2) 0.0106(5) 0.0186(6) -0.0017(5) 0.0003(10) 0.0001(9)
C21 0.032(2) 0.014(2) 0.0248(11) 0.0045(10) 0.0058(11) 0.0038(12)
C22 0.0272(18) 0.011(2) 0.037(2) -0.0114(19) -0.0015(17) -0.0036(14)
C23 0.017(3) 0.021(3) 0.035(3) -0.003(2) -0.005(2) 0.0056(18)
O1' 0.016(2) 0.0110(15) 0.0136(16) 0.0025(10) 0.0036(13) -0.0015(14)
O2' 0.0129(18) 0.0076(14) 0.0098(11) 0.0013(11) 0.0051(13) 0.0021(12)
C19' 0.0099(18) 0.0101(4) 0.0128(11) -0.0036(5) -0.0004(6) -0.0022(7)
C20' 0.013(2) 0.0106(5) 0.0186(6) -0.0017(5) 0.0003(10) 0.0001(9)
C21' 0.032(2) 0.014(2) 0.0248(11) 0.0045(10) 0.0058(11) 0.0038(12)
C22' 0.0083(16) 0.021(2) 0.0252(18) -0.0082(15) 0.0005(13) -0.0009(15)
C23' 0.034(2) 0.017(2) 0.054(4) -0.014(3) -0.003(3) -0.0058(17)
C24 0.0122(4) 0.0107(4) 0.0122(3) -0.0036(3) -0.0033(3) -0.0028(3)
C25 0.0180(4) 0.0212(5) 0.0121(3) -0.0054(3) -0.0026(3) -0.0112(4)
C26 0.0409(7) 0.0209(6) 0.0230(5) -0.0096(4) -0.0035(5) -0.0149(5)
C27 0.0268(5) 0.0328(6) 0.0129(4) -0.0059(4) -0.0038(4) -0.0176(5)
C28 0.0173(5) 0.0431(7) 0.0187(4) -0.0083(4) -0.0026(4) -0.0157(5)

loop_
_atom_type_symbol
_atom_type_description
_atom_type_scat_dispersion_real
_atom_type_scat_dispersion_imag
_atom_type_scat_source
C C 0.0033 0.0016 'International Tables Vol C Tables 4.2.6.8 and 6.1.1.4'
H H 0.0000 0.0000 'International Tables Vol C Tables 4.2.6.8 and 6.1.1.4'
O O 0.0106 0.0060 'International Tables Vol C Tables 4.2.6.8 and 6.1.1.4'
P P 0.1023 0.0942 'International Tables Vol C Tables 4.2.6.8 and 6.1.1.4'
Ni Ni 0.3393 1.1124 'International Tables Vol C Tables 4.2.6.8 and 6.1.1.4'

loop_
_geom_angle_atom_site_label_1
_geom_angle_atom_site_label_2
_geom_angle_atom_site_label_3
_geom_angle
_geom_angle_site_symmetry_1
_geom_angle_site_symmetry_3
O2 Ni1 O3 87.1(5) 2_666 .
O3 Ni1 O1' 91.0(7) . .
O2 Ni1 O4 88.9(5) 2_666 2_666
O3 Ni1 O4 165.35(3) . 2_666
O1' Ni1 O4 88.3(7) . 2_666
O2 Ni1 O1 165.30(17) 2_666 .
O3 Ni1 O1 89.4(6) . .
O4 Ni1 O1 90.9(6) 2_666 .
O3 Ni1 O2' 88.4(4) . 2_666
O1' Ni1 O2' 165.32(17) . 2_666
O4 Ni1 O2' 88.6(4) 2_666 2_666
O2 Ni1 P1 102.8(3) 2_666 .
O3 Ni1 P1 95.59(2) . .
O1' Ni1 P1 95.6(3) . .
O4 Ni1 P1 99.03(2) 2_666 .
O1 Ni1 P1 91.7(3) . .
O2' Ni1 P1 99.1(3) 2_666 .
O2 Ni1 Ni1 83.6(3) 2_666 2_666
O3 Ni1 Ni1 81.87(2) . 2_666
O1' Ni1 Ni1 77.9(3) . 2_666
O4 Ni1 Ni1 83.68(2) 2_666 2_666
O1 Ni1 Ni1 81.7(3) . 2_666
O2' Ni1 Ni1 87.5(3) 2_666 2_666
P1 Ni1 Ni1 172.968(10) . 2_666
C13 P1 C1 104.53(4) . .
C13 P1 C7 105.89(4) . .
C1 P1 C7 105.36(4) . .
C13 P1 Ni1 112.86(3) . .
C1 P1 Ni1 110.92(3) . .
C7 P1 Ni1 116.34(3) . .
C19 O1 Ni1 124.9(7) . .
C19 O2 Ni1 124.7(7) . 2_666
C24 O3 Ni1 125.83(7) . .
C24 O4 Ni1 123.37(6) . 2_666
C6 C1 C2 109.43(8) . .
C6 C1 P1 116.25(6) . .
C2 C1 P1 112.11(6) . .
C6 C1 H1 106.1 . .
C2 C1 H1 106.1 . .
P1 C1 H1 106.1 . .
C3 C2 C1 110.66(8) . .
C3 C2 H2A 109.5 . .
C1 C2 H2A 109.5 . .
C3 C2 H2B 109.5 . .
C1 C2 H2B 109.5 . .
H2A C2 H2B 108.1 . .
C4 C3 C2 112.24(8) . .
C4 C3 H3A 109.2 . .
C2 C3 H3A 109.2 . .
C4 C3 H3B 109.2 . .
C2 C3 H3B 109.2 . .
H3A C3 H3B 107.9 . .
C3 C4 C5 111.31(9) . .
C3 C4 H4A 109.4 . .
C5 C4 H4A 109.4 . .
C3 C4 H4B 109.4 . .
C5 C4 H4B 109.4 . .
H4A C4 H4B 108.0 . .
C4 C5 C6 110.77(9) . .
C4 C5 H5A 109.5 . .
C6 C5 H5A 109.5 . .
C4 C5 H5B 109.5 . .
C6 C5 H5B 109.5 . .
H5A C5 H5B 108.1 . .
C5 C6 C1 110.69(8) . .
C5 C6 H6A 109.5 . .
C1 C6 H6A 109.5 . .
C5 C6 H6B 109.5 . .
C1 C6 H6B 109.5 . .
H6A C6 H6B 108.1 . .
C8 C7 C12 110.10(7) . .
C8 C7 P1 112.09(6) . .
C12 C7 P1 115.21(6) . .
C8 C7 H7 106.3 . .
C12 C7 H7 106.3 . .
P1 C7 H7 106.3 . .
C9 C8 C7 111.31(8) . .
C9 C8 H8A 109.4 . .
C7 C8 H8A 109.4 . .
C9 C8 H8B 109.4 . .
C7 C8 H8B 109.4 . .
H8A C8 H8B 108.0 . .
C10 C9 C8 111.20(8) . .
C10 C9 H9A 109.4 . .
C8 C9 H9A 109.4 . .
C10 C9 H9B 109.4 . .
C8 C9 H9B 109.4 . .
H9A C9 H9B 108.0 . .
C9 C10 C11 110.17(8) . .
C9 C10 H10A 109.6 . .
C11 C10 H10A 109.6 . .
C9 C10 H10B 109.6 . .
C11 C10 H10B 109.6 . .
H10A C10 H10B 108.1 . .
C12 C11 C10 111.16(8) . .
C12 C11 H11A 109.4 . .
C10 C11 H11A 109.4 . .
C12 C11 H11B 109.4 . .
C10 C11 H11B 109.4 . .
H11A C11 H11B 108.0 . .
C11 C12 C7 111.21(8) . .
C11 C12 H12A 109.4 . .
C7 C12 H12A 109.4 . .
C11 C12 H12B 109.4 . .
C7 C12 H12B 109.4 . .
H12A C12 H12B 108.0 . .
C14 C13 C18 110.26(8) . .
C14 C13 P1 111.34(6) . .
C18 C13 P1 110.89(6) . .
C14 C13 H13 108.1 . .
C18 C13 H13 108.1 . .
P1 C13 H13 108.1 . .
C15 C14 C13 110.67(7) . .
C15 C14 H14A 109.5 . .
C13 C14 H14A 109.5 . .
C15 C14 H14B 109.5 . .
C13 C14 H14B 109.5 . .
H14A C14 H14B 108.1 . .
C16 C15 C14 112.17(8) . .
C16 C15 H15A 109.2 . .
C14 C15 H15A 109.2 . .
C16 C15 H15B 109.2 . .
C14 C15 H15B 109.2 . .
H15A C15 H15B 107.9 . .
C15 C16 C17 111.26(9) . .
C15 C16 H16A 109.4 . .
C17 C16 H16A 109.4 . .
C15 C16 H16B 109.4 . .
C17 C16 H16B 109.4 . .
H16A C16 H16B 108.0 . .
C16 C17 C18 111.64(8) . .
C16 C17 H17A 109.3 . .
C18 C17 H17A 109.3 . .
C16 C17 H17B 109.3 . .
C18 C17 H17B 109.3 . .
H17A C17 H17B 108.0 . .
C17 C18 C13 110.50(8) . .
C17 C18 H18A 109.5 . .
C13 C18 H18A 109.5 . .
C17 C18 H18B 109.5 . .
C13 C18 H18B 109.5 . .
H18A C18 H18B 108.1 . .
O2 C19 O1 124.9(4) . .
O2 C19 C20 117.3(4) . .
O1 C19 C20 117.6(4) . .
C22 C20 C21 109.7(13) . .
C22 C20 C19 108.4(15) . .
C21 C20 C19 111.0(3) . .
C22 C20 C23 110.4(4) . .
C21 C20 C23 109.4(12) . .
C19 C20 C23 108.1(16) . .
C20 C21 H21A 109.5 . .
C20 C21 H21B 109.5 . .
H21A C21 H21B 109.5 . .
C20 C21 H21C 109.5 . .
H21A C21 H21C 109.5 . .
H21B C21 H21C 109.5 . .
C20 C22 H22A 109.5 . .
C20 C22 H22B 109.5 . .
H22A C22 H22B 109.5 . .
C20 C22 H22C 109.5 . .
H22A C22 H22C 109.5 . .
H22B C22 H22C 109.5 . .
C20 C23 H23A 109.5 . .
C20 C23 H23B 109.5 . .
H23A C23 H23B 109.5 . .
C20 C23 H23C 109.5 . .
H23A C23 H23C 109.5 . .
H23B C23 H23C 109.5 . .
C19' O1' Ni1 132.0(7) . .
C19' O2' Ni1 117.7(6) . 2_666
O2' C19' O1' 124.9(4) . .
O2' C19' C20' 117.6(4) . .
O1' C19' C20' 117.5(4) . .
C22' C20' C21' 109.4(13) . .
C22' C20' C19' 110.8(14) . .
C21' C20' C19' 111.5(4) . .
C22' C20' C23' 110.0(4) . .
C21' C20' C23' 109.6(12) . .
C19' C20' C23' 105.5(16) . .
C20' C21' H21D 109.5 . .
C20' C21' H21E 109.5 . .
H21D C21' H21E 109.5 . .
C20' C21' H21F 109.5 . .
H21D C21' H21F 109.5 . .
H21E C21' H21F 109.5 . .
C20' C22' H22D 109.5 . .
C20' C22' H22E 109.5 . .
H22D C22' H22E 109.5 . .
C20' C22' H22F 109.5 . .
H22D C22' H22F 109.5 . .
H22E C22' H22F 109.5 . .
C20' C23' H23D 109.5 . .
C20' C23' H23E 109.5 . .
H23D C23' H23E 109.5 . .
C20' C23' H23F 109.5 . .
H23D C23' H23F 109.5 . .
H23E C23' H23F 109.5 . .
O4 C24 O3 125.11(9) . .
O4 C24 C25 117.89(8) . .
O3 C24 C25 116.95(8) . .
C28 C25 C24 109.98(8) . .
C28 C25 C27 109.91(9) . .
C24 C25 C27 111.02(8) . .
C28 C25 C26 110.07(10) . .
C24 C25 C26 106.12(9) . .
C27 C25 C26 109.68(9) . .
C25 C26 H26A 109.5 . .
C25 C26 H26B 109.5 . .
H26A C26 H26B 109.5 . .
C25 C26 H26C 109.5 . .
H26A C26 H26C 109.5 . .
H26B C26 H26C 109.5 . .
C25 C27 H27A 109.5 . .
C25 C27 H27B 109.5 . .
H27A C27 H27B 109.5 . .
C25 C27 H27C 109.5 . .
H27A C27 H27C 109.5 . .
H27B C27 H27C 109.5 . .
C25 C28 H28A 109.5 . .
C25 C28 H28B 109.5 . .
H28A C28 H28B 109.5 . .
C25 C28 H28C 109.5 . .
H28A C28 H28C 109.5 . .
H28B C28 H28C 109.5 . .

loop_
_geom_bond_atom_site_label_1
_geom_bond_atom_site_label_2
_geom_bond_distance
_geom_bond_site_symmetry_2
Ni1 O2 1.978(10) 2_666
Ni1 O3 2.0019(7) .
Ni1 O1' 2.006(9) .
Ni1 O4 2.0064(8) 2_666
Ni1 O1 2.017(9) .
Ni1 O2' 2.057(9) 2_666
Ni1 P1 2.3773(3) .
Ni1 Ni1 2.7364(2) 2_666
P1 C13 1.8480(9) .
P1 C1 1.8568(10) .
P1 C7 1.8638(9) .
O1 C19 1.258(3) .
O2 C19 1.255(3) .
O2 Ni1 1.978(10) 2_666
O3 C24 1.2590(10) .
O4 C24 1.2584(11) .
O4 Ni1 2.0064(8) 2_666
C1 C6 1.5366(13) .
C1 C2 1.5398(13) .
C1 H1 1.0000 .
C2 C3 1.5317(15) .
C2 H2A 0.9900 .
C2 H2B 0.9900 .
C3 C4 1.5272(15) .
C3 H3A 0.9900 .
C3 H3B 0.9900 .
C4 C5 1.5273(16) .
C4 H4A 0.9900 .
C4 H4B 0.9900 .
C5 C6 1.5311(15) .
C5 H5A 0.9900 .
C5 H5B 0.9900 .
C6 H6A 0.9900 .
C6 H6B 0.9900 .
C7 C8 1.5360(13) .
C7 C12 1.5398(12) .
C7 H7 1.0000 .
C8 C9 1.5318(14) .
C8 H8A 0.9900 .
C8 H8B 0.9900 .
C9 C10 1.5249(13) .
C9 H9A 0.9900 .
C9 H9B 0.9900 .
C10 C11 1.5278(15) .
C10 H10A 0.9900 .
C10 H10B 0.9900 .
C11 C12 1.5271(14) .
C11 H11A 0.9900 .
C11 H11B 0.9900 .
C12 H12A 0.9900 .
C12 H12B 0.9900 .
C13 C14 1.5371(13) .
C13 C18 1.5385(14) .
C13 H13 1.0000 .
C14 C15 1.5310(13) .
C14 H14A 0.9900 .
C14 H14B 0.9900 .
C15 C16 1.5228(15) .
C15 H15A 0.9900 .
C15 H15B 0.9900 .
C16 C17 1.5292(15) .
C16 H16A 0.9900 .
C16 H16B 0.9900 .
C17 C18 1.5340(14) .
C17 H17A 0.9900 .
C17 H17B 0.9900 .
C18 H18A 0.9900 .
C18 H18B 0.9900 .
C19 C20 1.532(3) .
C20 C22 1.52(2) .
C20 C21 1.528(4) .
C20 C23 1.54(2) .
C21 H21A 0.9800 .
C21 H21B 0.9800 .
C21 H21C 0.9800 .
C22 H22A 0.9800 .
C22 H22B 0.9800 .
C22 H22C 0.9800 .
C23 H23A 0.9800 .
C23 H23B 0.9800 .
C23 H23C 0.9800 .
O1' C19' 1.258(3) .
O2' C19' 1.256(3) .
O2' Ni1 2.057(9) 2_666
C19' C20' 1.532(3) .
C20' C22' 1.52(2) .
C20' C21' 1.528(4) .
C20' C23' 1.54(2) .
C21' H21D 0.9800 .
C21' H21E 0.9800 .
C21' H21F 0.9800 .
C22' H22D 0.9800 .
C22' H22E 0.9800 .
C22' H22F 0.9800 .
C23' H23D 0.9800 .
C23' H23E 0.9800 .
C23' H23F 0.9800 .
C24 C25 1.5330(14) .
C25 C28 1.5301(15) .
C25 C27 1.5331(13) .
C25 C26 1.5343(17) .
C26 H26A 0.9800 .
C26 H26B 0.9800 .
C26 H26C 0.9800 .
C27 H27A 0.9800 .
C27 H27B 0.9800 .
C27 H27C 0.9800 .
C28 H28A 0.9800 .
C28 H28B 0.9800 .
C28 H28C 0.9800 .

loop_
_geom_torsion_atom_site_label_1
_geom_torsion_atom_site_label_2
_geom_torsion_atom_site_label_3
_geom_torsion_atom_site_label_4
_geom_torsion
_geom_torsion_site_symmetry_1
C13 P1 C1 C6 -48.45(8) .
C7 P1 C1 C6 62.94(8) .
Ni1 P1 C1 C6 -170.36(6) .
C13 P1 C1 C2 -175.36(6) .
C7 P1 C1 C2 -63.98(7) .
Ni1 P1 C1 C2 62.73(7) .
C6 C1 C2 C3 57.22(10) .
P1 C1 C2 C3 -172.28(6) .
C1 C2 C3 C4 -55.13(11) .
C2 C3 C4 C5 53.75(12) .
C3 C4 C5 C6 -54.84(12) .
C4 C5 C6 C1 58.21(12) .
C2 C1 C6 C5 -59.18(11) .
P1 C1 C6 C5 172.59(7) .
C13 P1 C7 C8 -98.60(7) .
C1 P1 C7 C8 150.99(7) .
Ni1 P1 C7 C8 27.67(8) .
C13 P1 C7 C12 28.34(8) .
C1 P1 C7 C12 -82.07(8) .
Ni1 P1 C7 C12 154.61(6) .
C12 C7 C8 C9 55.31(11) .
P1 C7 C8 C9 -175.05(7) .
C7 C8 C9 C10 -56.68(12) .
C8 C9 C10 C11 56.90(12) .
C9 C10 C11 C12 -57.17(11) .
C10 C11 C12 C7 57.00(11) .
C8 C7 C12 C11 -55.53(11) .
P1 C7 C12 C11 176.52(7) .
C1 P1 C13 C14 -52.32(7) .
C7 P1 C13 C14 -163.32(7) .
Ni1 P1 C13 C14 68.31(7) .
C1 P1 C13 C18 -175.48(6) .
C7 P1 C13 C18 73.52(7) .
Ni1 P1 C13 C18 -54.85(7) .
C18 C13 C14 C15 -56.96(10) .
P1 C13 C14 C15 179.52(6) .
C13 C14 C15 C16 55.60(11) .
C14 C15 C16 C17 -54.02(11) .
C15 C16 C17 C18 54.32(11) .
C16 C17 C18 C13 -56.33(11) .
C14 C13 C18 C17 57.45(10) .
P1 C13 C18 C17 -178.77(7) .
Ni1 O2 C19 O1 2(4) 2_666
Ni1 O2 C19 C20 177.6(16) 2_666
Ni1 O1 C19 O2 -4(5) .
Ni1 O1 C19 C20 -179.7(18) .
O2 C19 C20 C22 -68(3) .
O1 C19 C20 C22 108(3) .
O2 C19 C20 C21 172(2) .
O1 C19 C20 C21 -12(3) .
O2 C19 C20 C23 52(3) .
O1 C19 C20 C23 -132(3) .
Ni1 O2' C19' O1' 3(4) 2_666
Ni1 O2' C19' C20' -176.0(18) 2_666
Ni1 O1' C19' O2' -1(5) .
Ni1 O1' C19' C20' 178.0(19) .
O2' C19' C20' C22' 41(3) .
O1' C19' C20' C22' -138(2) .
O2' C19' C20' C21' 163(2) .
O1' C19' C20' C21' -16(3) .
O2' C19' C20' C23' -78(3) .
O1' C19' C20' C23' 103(3) .
Ni1 O4 C24 O3 -3.33(15) 2_666
Ni1 O4 C24 C25 179.19(7) 2_666
Ni1 O3 C24 O4 -0.19(16) .
Ni1 O3 C24 C25 177.30(7) .
O4 C24 C25 C28 -148.94(10) .
O3 C24 C25 C28 33.38(13) .
O4 C24 C25 C27 -27.08(13) .
O3 C24 C25 C27 155.24(10) .
O4 C24 C25 C26 92.04(11) .
O3 C24 C25 C26 -85.64(11) .
